data_2001875
loop_
_publ_author_name
'Hoier, H.'
'Zacharias, D. E.'
'Carrell, H. L.'
'Glusker, J. P.'

_publ_section_title
;
 Structure of the molecular complex of anthracene with
 1,8:4,5-naphthalenetetracarboxylic dianhydride
;
_journal_issue 3
_journal_name_full 'Acta Crystallographica Section C'
_journal_page_first 523
_journal_page_last 526
_journal_paper_doi 10.1107/S0108270192007388
_journal_volume 49
_journal_year 1993
_chemical_formula_moiety 'C14 H4 O6,C14 H10'
_chemical_formula_sum 'C28 H14 O6'
_chemical_formula_weight 446.42
_symmetry_cell_setting monoclinic
_symmetry_space_group_name_Hall '-P 2yab'
_symmetry_space_group_name_H-M 'P 1 21/a 1'
_cell_angle_alpha 90
_cell_angle_beta 101.90(4)
_cell_angle_gamma 90
_cell_formula_units_Z 2
_cell_length_a 17.572(10)
_cell_length_b 7.727(4)
_cell_length_c 7.398(4)
_cell_volume 982.9(9)
_diffrn_radiation_type Mo
_diffrn_radiation_wavelength 0.71069
_exptl_absorpt_coefficient_mu 0.100
_exptl_crystal_density_diffrn 1.508
_exptl_crystal_F_000 460
_cod_data_source_file st1003.cif
_cod_data_source_block st1003_structure_1_of_1
_cod_database_code 2001875

loop_
_atom_site_label
_atom_site_fract_x
_atom_site_fract_y
_atom_site_fract_z
C(1) .06170(10) -.1154(3) .5687(2)
C(2) .12800(10) -.2215(3) .6373(3)
C(3) .20060(10) -.1578(4) .6516(3)
C(4) .21360(10) .0109(4) .6008(4)
C(5) .15420(10) .1153(3) .5360(3)
C(6) .07600(10) .0612(3) .5158(2)
C(7) .01410(10) .1707(3) .4499(3)
O(11) .04031(7) .4078(2) -.1637(2)
O(12) -.08409(8) .4706(2) -.2432(2)
O(13) .16666(7) .3609(2) -.0871(2)
C(11) -.03730(10) .3653(3) -.1761(3)
C(12) -.05411(9) .1944(2) -.1042(2)
C(13) -.12959(9) .1456(3) -.1073(3)
C(14) .00822(9) .0828(2) -.0326(2)
C(15) .08641(9) .1306(2) -.0245(2)
C(16) .14580(10) .0171(3) .0428(3)
C(17) .10370(10) .3029(3) -.0899(3)
H(2) .1610(10) .235(3) .503(3)
H(3) .272(2) .051(4) .631(4)
H(4) .2430(10) -.234(4) .700(4)
H(5) .1160(10) -.333(4) .666(3)
H(7) .0220(10) .283(3) .413(3)
H(13) -.1690(10) .215(3) -.152(3)
H(16) .1980(10) .058(3) .050(3)

loop_
_geom_bond_atom_site_label_1
_geom_bond_atom_site_label_2
_geom_bond_distance
C(13) C(16) 1.395(3)
C(1) C(2) 1.429(3)
C(1) C(6) 1.455(3)
C(2) C(3) 1.349(3)
C(3) C(4) 1.389(4)
C(4) C(5) 1.328(3)
C(5) C(6) 1.414(2)
C(6) C(7) 1.385(3)
C(1) C(7) 1.380(2)
O(11) C(11) 1.387(2)
O(11) C(17) 1.395(2)
O(12) C(11) 1.190(2)
O(13) C(17) 1.190(2)
C(11) C(12) 1.476(3)
C(12) C(13) 1.375(2)
C(12) C(14) 1.409(2)
C(14) C(15) 1.412(2)
C(15) C(16) 1.376(2)
C(15) C(17) 1.469(3)
C(2) H(5) 0.92(3)
C(3) H(4) 0.96(3)
C(4) H(3) 1.05(3)
C(5) H(2) 0.97(2)
C(7) H(7) 0.93(2)
C(13) H(13) 0.89(2)
C(16) H(16) 0.97(2)
